data_2216279
loop_
_publ_author_name
'B. Sridhar'
'K. Ravikumar'

_publ_section_title
;Tetraaqua(2,6-dioxo-1,2,3,6-tetrahydropyrimidine-4-carboxylato-\k^2^<i>N</i>^3^,<i>O</i>)cobalt(II)
 2.5-hydrate
;
_journal_coeditor_code BT2564
_journal_issue 12
_journal_name_full 'Acta Crystallographica Section E'
_journal_page_first m2887
_journal_page_last m2888
_journal_paper_doi 10.1107/S1600536807054050
_journal_volume 63
_journal_year 2007
_chemical_formula_iupac '[Co (C5 H2 N2 O4) (H2 O)4], 2.5H2 O'
_chemical_formula_moiety 'C5 H10 Co N2 O8, 2.5(H2 O)'
_chemical_formula_sum 'C5 H15 Co N2 O10.5'
_chemical_formula_weight 330.12
_chemical_name_systematic
;
Tetraaqua(2,6-dioxo-1,2,3,6-tetrahydropyrimidine-4-carboxylato-
\k^2^N^3^,O)cobalt(II) 2.5-hydrate
;
_space_group_IT_number 60
_symmetry_cell_setting orthorhombic
_symmetry_space_group_name_Hall '-P 2n 2ab'
_symmetry_space_group_name_H-M 'P b c n'
_atom_sites_solution_hydrogens geom
_atom_sites_solution_primary direct
_atom_sites_solution_secondary difmap
_audit_creation_method SHELXL-97
_cell_angle_alpha 90.00
_cell_angle_beta 90.00
_cell_angle_gamma 90.00
_cell_formula_units_Z 8
_cell_length_a 20.8700(19)
_cell_length_b 17.1153(16)
_cell_length_c 7.3375(7)
_cell_measurement_reflns_used 7524
_cell_measurement_temperature 293(2)
_cell_measurement_theta_max 24.25
_cell_measurement_theta_min 2.38
_cell_volume 2620.9(4)
_computing_cell_refinement 'SAINT (Bruker, 2001)'
_computing_data_collection 'SMART (Bruker, 2001)'
_computing_data_reduction 'SAINT (Bruker, 2001)'
_computing_molecular_graphics
;
SHELXTL/PC (Sheldrick, 1990) and PLATON
(Spek, 2003)
;
_computing_publication_material 'SHELXL97 (Sheldrick, 1997)'
_computing_structure_refinement 'SHELXL97 (Sheldrick, 1997)'
_computing_structure_solution 'SHELXS97 (Sheldrick, 1997)'
_diffrn_ambient_temperature 294(2)
_diffrn_measured_fraction_theta_full 1.000
_diffrn_measured_fraction_theta_max 1.000
_diffrn_measurement_device 'Bruker SMART APEX CCD area-detector'
_diffrn_measurement_device_type 'Bruker SMART CCD area-detector'
_diffrn_measurement_method \w
_diffrn_radiation_monochromator graphite
_diffrn_radiation_source 'fine-focus sealed tube'
_diffrn_radiation_type MoK\a
_diffrn_radiation_wavelength 0.71073
_diffrn_reflns_av_R_equivalents 0.0381
_diffrn_reflns_av_sigmaI/netI 0.0237
_diffrn_reflns_limit_h_max 24
_diffrn_reflns_limit_h_min -24
_diffrn_reflns_limit_k_max 19
_diffrn_reflns_limit_k_min -20
_diffrn_reflns_limit_l_max 8
_diffrn_reflns_limit_l_min -8
_diffrn_reflns_number 17563
_diffrn_reflns_theta_full 25.00
_diffrn_reflns_theta_max 25.00
_diffrn_reflns_theta_min 1.54
_diffrn_standards_number 0
_exptl_absorpt_coefficient_mu 1.361
_exptl_absorpt_correction_T_max 0.94
_exptl_absorpt_correction_T_min 0.82
_exptl_absorpt_correction_type multi-scan
_exptl_absorpt_process_details '(SADABS; Bruker, 2001)'
_exptl_crystal_colour brown
_exptl_crystal_density_diffrn 1.673
_exptl_crystal_density_method 'not measured'
_exptl_crystal_description block
_exptl_crystal_F_000 1360
_exptl_crystal_size_max 0.16
_exptl_crystal_size_mid 0.11
_exptl_crystal_size_min 0.05
_refine_diff_density_max 1.388
_refine_diff_density_min -0.705
_refine_ls_extinction_method none
_refine_ls_goodness_of_fit_ref 1.118
_refine_ls_hydrogen_treatment mixed
_refine_ls_matrix_type full
_refine_ls_number_parameters 183
_refine_ls_number_reflns 2321
_refine_ls_number_restraints 10
_refine_ls_restrained_S_all 1.116
_refine_ls_R_factor_all 0.0711
_refine_ls_R_factor_gt 0.0625
_refine_ls_shift/su_max 0.001
_refine_ls_shift/su_mean 0.000
_refine_ls_structure_factor_coef Fsqd
_refine_ls_weighting_details 'calc w=1/[\s^2^(Fo^2^)+(0.1193P)^2^+6.0462P] where P=(Fo^2^+2Fc^2^)/3'
_refine_ls_weighting_scheme calc
_refine_ls_wR_factor_gt 0.1897
_refine_ls_wR_factor_ref 0.1993
_reflns_number_gt 1971
_reflns_number_total 2321
_reflns_threshold_expression I>2\s(I)
_cod_data_source_file bt2564.cif
_cod_data_source_block I
_cod_database_code 2216279
_cod_database_fobs_code 2216279

loop_
_symmetry_equiv_pos_as_xyz
'x, y, z'
'-x+1/2, -y+1/2, z+1/2'
'x+1/2, -y+1/2, -z'
'-x, y, -z+1/2'
'-x, -y, -z'
'x-1/2, y-1/2, -z-1/2'
'-x-1/2, y-1/2, z'
'x, -y, z-1/2'

loop_
_atom_site_type_symbol
_atom_site_label
_atom_site_fract_x
_atom_site_fract_y
_atom_site_fract_z
_atom_site_U_iso_or_equiv
_atom_site_adp_type
_atom_site_calc_flag
_atom_site_refinement_flags
_atom_site_occupancy
_atom_site_attached_hydrogens
C C1 0.7263(2) 0.3856(3) 0.3371(7) 0.0385(12) Uani d . 1 0
C C2 0.6732(2) 0.4366(3) 0.2594(7) 0.0309(10) Uani d . 1 0
C C3 0.6769(2) 0.5154(3) 0.2676(7) 0.0338(11) Uani d . 1 0
H H3 0.7118 0.5399 0.3216 0.041 Uiso calc R 1 0
C C4 0.6257(2) 0.5599(3) 0.1911(6) 0.0312(11) Uani d . 1 0
C C5 0.5743(2) 0.4364(3) 0.1159(6) 0.0286(10) Uani d . 1 0
Co Co1 0.63880(3) 0.27419(4) 0.18230(9) 0.0331(3) Uani d . 1 0
N N1 0.62351(19) 0.3957(2) 0.1868(5) 0.0299(9) Uani d . 1 0
N N2 0.57606(18) 0.5165(2) 0.1237(5) 0.0292(9) Uani d D 1 0
H H2N 0.5431(16) 0.542(3) 0.090(7) 0.039(15) Uiso d D 1 0
O O5 0.71873(17) 0.3129(2) 0.3242(5) 0.0435(9) Uani d . 1 0
O O6 0.77339(19) 0.4172(2) 0.4090(7) 0.0578(12) Uani d . 1 0
O O7 0.62424(19) 0.6324(2) 0.1820(5) 0.0397(9) Uani d . 1 0
O O8 0.52739(15) 0.40450(19) 0.0404(5) 0.0360(8) Uani d . 1 0
O O1W 0.6869(2) 0.2836(3) -0.0659(6) 0.0688(15) Uani d D 1 0
H H1W 0.674(5) 0.306(5) -0.169(7) 0.108 Uiso d D 1 0
H H2W 0.715(4) 0.252(5) -0.120(13) 0.108 Uiso d D 1 0
O O2W 0.5526(2) 0.2518(2) 0.0408(6) 0.0525(10) Uani d D 1 0
H H3W 0.534(3) 0.298(2) 0.030(10) 0.073 Uiso d D 1 0
H H4W 0.548(4) 0.221(4) 0.137(6) 0.073 Uiso d D 1 0
O O3W 0.6630(3) 0.1565(3) 0.1854(6) 0.0619(13) Uani d D 1 0
H H5W 0.686(5) 0.142(7) 0.089(10) 0.144 Uiso d D 1 0
H H6W 0.680(5) 0.144(7) 0.293(8) 0.144 Uiso d D 1 0
O O4W 0.5907(2) 0.2568(2) 0.4340(5) 0.0452(9) Uani d D 1 0
H H7W 0.589(4) 0.3028(18) 0.491(8) 0.082 Uiso d D 1 0
H H8W 0.608(4) 0.216(2) 0.491(8) 0.082 Uiso d D 1 0
O O5W 0.6640(5) 0.0575(6) 0.4756(14) 0.148(3) Uiso d . 1 2
O O6W 0.5927(4) 0.1499(6) 0.7340(14) 0.141(3) Uiso d . 1 2
O O7W 0.5000 0.1145(14) 0.2500 0.251(9) Uiso d S 1 2

loop_
_atom_site_aniso_label
_atom_site_aniso_U_11
_atom_site_aniso_U_22
_atom_site_aniso_U_33
_atom_site_aniso_U_12
_atom_site_aniso_U_13
_atom_site_aniso_U_23
C1 0.029(2) 0.045(3) 0.042(3) 0.004(2) -0.005(2) 0.010(2)
C2 0.024(2) 0.039(3) 0.030(2) 0.0022(19) -0.0005(19) 0.005(2)
C3 0.027(2) 0.040(3) 0.035(2) -0.003(2) -0.007(2) 0.005(2)
C4 0.032(2) 0.035(3) 0.027(2) 0.003(2) -0.0020(19) 0.0046(19)
C5 0.025(2) 0.031(2) 0.029(2) 0.0065(18) 0.0007(19) -0.0014(19)
Co1 0.0328(5) 0.0306(5) 0.0359(5) 0.0094(2) 0.0009(3) -0.0006(3)
N1 0.0249(19) 0.029(2) 0.035(2) 0.0053(16) -0.0030(16) 0.0001(16)
N2 0.027(2) 0.027(2) 0.034(2) 0.0063(15) -0.0047(17) 0.0012(17)
O5 0.0367(19) 0.038(2) 0.056(2) 0.0099(16) -0.0112(16) 0.0036(16)
O6 0.039(2) 0.050(2) 0.085(3) -0.0030(18) -0.027(2) 0.015(2)
O7 0.050(2) 0.0253(19) 0.044(2) -0.0024(15) -0.0124(16) 0.0031(15)
O8 0.0307(17) 0.0303(17) 0.047(2) 0.0050(13) -0.0119(15) -0.0028(15)
O1W 0.072(3) 0.087(3) 0.047(3) 0.053(3) 0.023(2) 0.021(2)
O2W 0.049(2) 0.044(2) 0.065(3) 0.0031(19) -0.011(2) -0.008(2)
O3W 0.096(4) 0.039(2) 0.051(3) 0.028(2) 0.020(2) 0.0046(19)
O4W 0.054(2) 0.0392(19) 0.042(2) -0.0014(18) 0.0065(18) -0.0056(17)

loop_
_atom_type_symbol
_atom_type_description
_atom_type_scat_dispersion_real
_atom_type_scat_dispersion_imag
_atom_type_scat_source
C C 0.0033 0.0016 'International Tables Vol C Tables 4.2.6.8 and 6.1.1.4'
H H 0.0000 0.0000 'International Tables Vol C Tables 4.2.6.8 and 6.1.1.4'
N N 0.0061 0.0033 'International Tables Vol C Tables 4.2.6.8 and 6.1.1.4'
O O 0.0106 0.0060 'International Tables Vol C Tables 4.2.6.8 and 6.1.1.4'
Co Co 0.3494 0.9721 'International Tables Vol C Tables 4.2.6.8 and 6.1.1.4'

loop_
_geom_angle_atom_site_label_1
_geom_angle_atom_site_label_2
_geom_angle_atom_site_label_3
_geom_angle
_geom_angle_publ_flag
O6 C1 O5 124.2(5) ?
O6 C1 C2 119.1(5) ?
O5 C1 C2 116.6(4) ?
C3 C2 N1 125.0(4) ?
C3 C2 C1 121.0(4) ?
N1 C2 C1 114.0(4) ?
C2 C3 C4 118.3(4) ?
C2 C3 H3 120.9 ?
C4 C3 H3 120.9 ?
O7 C4 N2 120.2(4) ?
O7 C4 C3 125.0(5) ?
N2 C4 C3 114.8(4) ?
O8 C5 N1 122.9(4) ?
O8 C5 N2 118.4(4) ?
N1 C5 N2 118.7(4) ?
O5 Co1 O3W 96.2(2) y
O5 Co1 O1W 91.51(19) y
O3W Co1 O1W 88.13(17) y
O5 Co1 N1 78.39(15) y
O3W Co1 N1 174.4(2) ?
O1W Co1 N1 90.59(17) y
O5 Co1 O2W 171.62(15) ?
O3W Co1 O2W 92.1(2) y
O1W Co1 O2W 89.7(2) y
N1 Co1 O2W 93.31(16) y
O5 Co1 O4W 89.33(15) y
O3W Co1 O4W 88.23(16) y
O1W Co1 O4W 176.33(17) ?
N1 Co1 O4W 93.08(15) ?
O2W Co1 O4W 89.99(17) ?
C5 N1 C2 117.8(4) ?
C5 N1 Co1 128.4(3) ?
C2 N1 Co1 113.6(3) ?
C4 N2 C5 125.3(4) ?
C4 N2 H2N 116(4) ?
C5 N2 H2N 118(4) ?
C1 O5 Co1 117.0(3) ?
Co1 O1W H1W 130(7) ?
Co1 O1W H2W 131(7) ?
H1W O1W H2W 94(8) ?
Co1 O2W H3W 105(5) ?
Co1 O2W H4W 79(5) ?
H3W O2W H4W 123(7) ?
Co1 O3W H5W 113(8) ?
Co1 O3W H6W 109(8) ?
H5W O3W H6W 115(10) ?
Co1 O4W H7W 108(5) ?
Co1 O4W H8W 109(5) ?
H7W O4W H8W 119(5) ?

loop_
_geom_bond_atom_site_label_1
_geom_bond_atom_site_label_2
_geom_bond_distance
_geom_bond_publ_flag
C1 O6 1.240(6) ?
C1 O5 1.258(7) ?
C1 C2 1.521(7) ?
C2 C3 1.352(7) ?
C2 N1 1.360(6) ?
C3 C4 1.427(7) ?
C3 H3 0.9300 ?
C4 O7 1.243(6) ?
C4 N2 1.367(6) ?
C5 O8 1.249(6) ?
C5 N1 1.347(6) ?
C5 N2 1.374(6) ?
Co1 O5 2.075(4) y
Co1 O3W 2.078(4) y
Co1 O1W 2.086(4) y
Co1 N1 2.104(4) ?
Co1 O2W 2.112(4) y
Co1 O4W 2.123(4) y
N2 H2N 0.85(4) ?
O1W H1W 0.89(6) ?
O1W H2W 0.89(8) ?
O2W H3W 0.88(4) ?
O2W H4W 0.89(5) ?
O3W H5W 0.89(9) ?
O3W H6W 0.89(7) ?
O4W H7W 0.89(4) ?
O4W H8W 0.89(5) ?

loop_
_geom_hbond_atom_site_label_D
_geom_hbond_atom_site_label_H
_geom_hbond_atom_site_label_A
_geom_hbond_site_symmetry_A
_geom_hbond_distance_DH
_geom_hbond_distance_HA
_geom_hbond_distance_DA
_geom_hbond_angle_DHA
N2 H2N O8 5_665 0.85(4) 1.98(4) 2.818(5) 168(5)
O1W H2W O5 2_654 0.89(6) 1.82(9) 2.694(5) 166(10)
O1W H1W O7 8_565 0.89(8) 1.84(4) 2.683(5) 157(9)
O3W H5W O6 2_654 0.89(9) 1.87(10) 2.732(6) 164(11)
O3W H6W O5W . 0.89(7) 2.03(9) 2.721(11) 134(10)
O4W H7W O7 8_566 0.89(7) 1.94(4) 2.720(5) 146(6)
O4W H8W O6W . 0.89(5) 2.14(5) 2.862(11) 138(7)
O2W H3W O8 . 0.88(4) 1.82(3) 2.666(5) 157(7)
O2W H4W O7W . 0.89(5) 2.24(5) 3.014(19) 146(7)
O2W H4W O4W . 0.89(5) 2.43(7) 2.994(6) 122(6)

loop_
_geom_torsion_atom_site_label_1
_geom_torsion_atom_site_label_2
_geom_torsion_atom_site_label_3
_geom_torsion_atom_site_label_4
_geom_torsion
O6 C1 C2 C3 0.1(8)
O5 C1 C2 C3 179.7(5)
O6 C1 C2 N1 -179.0(5)
O5 C1 C2 N1 0.6(7)
N1 C2 C3 C4 -1.5(8)
C1 C2 C3 C4 179.6(4)
C2 C3 C4 O7 -176.6(5)
C2 C3 C4 N2 2.9(7)
O8 C5 N1 C2 177.5(4)
N2 C5 N1 C2 -1.3(6)
O8 C5 N1 Co1 3.2(7)
N2 C5 N1 Co1 -175.6(3)
C3 C2 N1 C5 0.6(7)
C1 C2 N1 C5 179.6(4)
C3 C2 N1 Co1 175.7(4)
C1 C2 N1 Co1 -5.2(5)
O5 Co1 N1 C5 -179.8(4)
O1W Co1 N1 C5 88.8(4)
O2W Co1 N1 C5 -0.9(4)
O4W Co1 N1 C5 -91.1(4)
O5 Co1 N1 C2 5.7(3)
O1W Co1 N1 C2 -85.7(4)
O2W Co1 N1 C2 -175.4(3)
O4W Co1 N1 C2 94.4(3)
O7 C4 N2 C5 175.7(4)
C3 C4 N2 C5 -3.9(7)
O8 C5 N2 C4 -175.7(4)
N1 C5 N2 C4 3.2(7)
O6 C1 O5 Co1 -175.9(4)
C2 C1 O5 Co1 4.5(6)
O3W Co1 O5 C1 172.9(4)
O1W Co1 O5 C1 84.7(4)
N1 Co1 O5 C1 -5.6(4)
O4W Co1 O5 C1 -98.9(4)
